data_7002745
loop_
_publ_author_name
'Rub\<ci\'c, Mirta'
'Mili\'c, Dalibor'
'Horvat, Gordan'
'\/Dilovi\'c, Ivica'
'Gali\'c, Nives'
'Tomi\<si\'c, Vladislav'
'Cindri\'c, Marina'

_publ_section_title
;
 Vanadium-induced formation of thiadiazole and thiazoline compounds.
 Mononuclear and dinuclear oxovanadium(v) complexes with open-chain and
 cyclized thiosemicarbazone ligands
;
_journal_issue 44
_journal_name_full 'Dalton Transactions'
_journal_page_first 9914
_journal_page_last 9923
_journal_paper_doi 10.1039/b913653c
_journal_year 2009
_chemical_formula_moiety 'C30 H26 N6 O7 S2 V2, 0.5(C H4 O)'
_chemical_formula_sum 'C30.5 H28 N6 O7.5 S2 V2'
_chemical_formula_weight 764.59
_chemical_name_systematic
'dimethoxo-\m-oxo-dioxobis[2-(5-phenylamino-[1,3,4]thiadiazol-2-yl)-phenolato]divanadium(V) methanol hemisolvate'
_space_group_IT_number 2
_symmetry_cell_setting triclinic
_symmetry_Int_Tables_number 2
_symmetry_space_group_name_Hall '-P 1'
_symmetry_space_group_name_H-M 'P -1'
_atom_sites_solution_hydrogens geom
_atom_sites_solution_primary direct
_atom_sites_solution_secondary difmap
_audit_creation_method SHELXL-97
_cell_angle_alpha 102.100(10)
_cell_angle_beta 96.852(8)
_cell_angle_gamma 119.640(19)
_cell_formula_units_Z 2
_cell_length_a 11.8680(19)
_cell_length_b 11.963(2)
_cell_length_c 14.3202(9)
_cell_measurement_reflns_used 13797
_cell_measurement_temperature 110(2)
_cell_measurement_theta_max 31.8941
_cell_measurement_theta_min 3.7256
_cell_volume 1667.3(6)
_computing_cell_refinement
;
CrysAlis RED, Oxford Diffraction Ltd.,
Version 1.171.32.4 (release 27-04-2006 CrysAlis171 .NET)
(compiled Apr 27 2007,17:53:11)
;
_computing_data_collection
;
CrysAlis CCD, Oxford Diffraction Ltd.,
Version 1.171.32.4 (release 27-04-2006 CrysAlis171 .NET)
(compiled Apr 27 2007,17:53:11)
;
_computing_data_reduction
;
CrysAlis RED, Oxford Diffraction Ltd.,
Version 1.171.32.4 (release 27-04-2006 CrysAlis171 .NET)
(compiled Apr 27 2007,17:53:11)
;
_computing_structure_refinement 'SHELXL-97 (Sheldrick, 1997)'
_computing_structure_solution 'SHELXS-97 (Sheldrick, 1997)'
_diffrn_ambient_temperature 110(2)
_diffrn_measured_fraction_theta_full 0.994
_diffrn_measured_fraction_theta_max 0.994
_diffrn_measurement_device_type 'Oxford Diffraction Xcalibur CCD'
_diffrn_measurement_method '\w and \f scans'
_diffrn_radiation_monochromator graphite
_diffrn_radiation_source 'Enhance (Mo) X-ray Source'
_diffrn_radiation_type MoK\a
_diffrn_radiation_wavelength 0.71073
_diffrn_reflns_av_R_equivalents 0.0183
_diffrn_reflns_av_sigmaI/netI 0.0224
_diffrn_reflns_limit_h_max 14
_diffrn_reflns_limit_h_min -14
_diffrn_reflns_limit_k_max 14
_diffrn_reflns_limit_k_min -14
_diffrn_reflns_limit_l_max 17
_diffrn_reflns_limit_l_min -17
_diffrn_reflns_number 19578
_diffrn_reflns_theta_full 25.00
_diffrn_reflns_theta_max 25.00
_diffrn_reflns_theta_min 3.69
_exptl_absorpt_coefficient_mu 0.743
_exptl_absorpt_correction_T_max 0.928
_exptl_absorpt_correction_T_min 0.818
_exptl_absorpt_correction_type multi-scan
_exptl_absorpt_process_details
;
CrysAlis RED, Oxford Diffraction Ltd.,
Version 1.171.31.5 (release 28-08-2006 CrysAlis171 .NET)
(compiled Aug 28 2006,13:05:05)
Empirical absorption correction using spherical harmonics,
implemented in SCALE3 ABSPACK scaling algorithm.
;
_exptl_crystal_colour red
_exptl_crystal_density_diffrn 1.523
_exptl_crystal_density_method 'not measured'
_exptl_crystal_description prism
_exptl_crystal_F_000 782
_exptl_crystal_size_max 0.40
_exptl_crystal_size_mid 0.16
_exptl_crystal_size_min 0.10
_refine_diff_density_max 0.481
_refine_diff_density_min -0.306
_refine_diff_density_rms 0.058
_refine_ls_extinction_method none
_refine_ls_goodness_of_fit_ref 1.088
_refine_ls_hydrogen_treatment mixed
_refine_ls_matrix_type full
_refine_ls_number_parameters 453
_refine_ls_number_reflns 5847
_refine_ls_number_restraints 22
_refine_ls_restrained_S_all 1.087
_refine_ls_R_factor_all 0.0400
_refine_ls_R_factor_gt 0.0323
_refine_ls_shift/su_max 0.001
_refine_ls_shift/su_mean 0.000
_refine_ls_structure_factor_coef Fsqd
_refine_ls_weighting_details 'calc w=1/[\s^2^(Fo^2^)+(0.0630P)^2^+0.0000P] where P=(Fo^2^+2Fc^2^)/3'
_refine_ls_weighting_scheme calc
_refine_ls_wR_factor_gt 0.0897
_refine_ls_wR_factor_ref 0.0932
_reflns_number_gt 4798
_reflns_number_total 5847
_reflns_threshold_expression >2sigma(I)
_cod_data_source_file b913653c.txt
_cod_data_source_block 3a_x_0.5_MeOH
_cod_original_formula_sum 'C30.50 H28 N6 O7.50 S2 V2'
_cod_database_code 7002745

loop_
_symmetry_equiv_pos_as_xyz
'x, y, z'
'-x, -y, -z'

loop_
_atom_site_label
_atom_site_type_symbol
_atom_site_fract_x
_atom_site_fract_y
_atom_site_fract_z
_atom_site_U_iso_or_equiv
_atom_site_adp_type
_atom_site_occupancy
_atom_site_symmetry_multiplicity
_atom_site_calc_flag
_atom_site_refinement_flags
_atom_site_disorder_assembly
_atom_site_disorder_group
C11 C 1.1798(2) 0.5806(2) 0.35481(14) 0.0241(5) Uani 1 1 d . . .
C12 C 1.0563(2) 0.5459(2) 0.37775(14) 0.0233(5) Uani 1 1 d . . .
C13 C 1.0332(2) 0.6496(2) 0.41652(14) 0.0243(5) Uani 1 1 d . . .
H13 H 0.9492 0.6257 0.4302 0.029 Uiso 1 1 calc R . .
C14 C 1.1290(2) 0.7833(2) 0.43487(15) 0.0318(5) Uani 1 1 d . . .
H14 H 1.1117 0.8516 0.4606 0.038 Uiso 1 1 calc R . .
C15 C 1.2515(3) 0.8174(2) 0.41523(16) 0.0328(5) Uani 1 1 d . . .
H15 H 1.3197 0.9100 0.4298 0.039 Uiso 1 1 calc R . .
C16 C 1.2764(2) 0.7177(2) 0.37433(15) 0.0288(5) Uani 1 1 d . . .
H16 H 1.3602 0.7434 0.3596 0.035 Uiso 1 1 calc R . .
C17 C 0.9567(2) 0.4040(2) 0.36071(14) 0.0223(4) Uani 1 1 d . . .
C18 C 0.7625(2) 0.1797(2) 0.33037(14) 0.0218(4) Uani 1 1 d . . .
C19 C 0.5168(2) 0.0502(2) 0.30257(15) 0.0230(5) Uani 1 1 d . . .
C21 C 0.6797(2) -0.1663(2) 0.11311(15) 0.0234(5) Uani 1 1 d . . .
C22 C 0.7443(2) -0.1178(2) 0.04138(15) 0.0232(5) Uani 1 1 d . . .
C23 C 0.6814(2) -0.1944(2) -0.06063(15) 0.0275(5) Uani 1 1 d . . .
H23 H 0.7250 -0.1612 -0.1090 0.033 Uiso 1 1 calc R . .
C24 C 0.5598(2) -0.3144(2) -0.09077(17) 0.0361(6) Uani 1 1 d . . .
H24 H 0.5202 -0.3643 -0.1591 0.043 Uiso 1 1 calc R . .
C25 C 0.4949(2) -0.3626(2) -0.02082(17) 0.0352(6) Uani 1 1 d . . .
H25 H 0.4098 -0.4452 -0.0413 0.042 Uiso 1 1 calc R . .
C26 C 0.5538(2) -0.2905(2) 0.07945(16) 0.0293(5) Uani 1 1 d . . .
H26 H 0.5083 -0.3256 0.1265 0.035 Uiso 1 1 calc R . .
C27 C 0.8683(2) 0.0154(2) 0.07414(15) 0.0221(4) Uani 1 1 d . . .
C28 C 1.0549(2) 0.2432(2) 0.10200(14) 0.0210(4) Uani 1 1 d . . .
C29 C 1.1475(2) 0.4303(2) 0.03101(15) 0.0232(5) Uani 1 1 d . . .
C31 C 1.4537(2) 0.4675(3) 0.35395(18) 0.0400(6) Uani 1 1 d . . .
H31A H 1.4673 0.5312 0.3167 0.060 Uiso 1 1 calc R . .
H31B H 1.5197 0.4414 0.3494 0.060 Uiso 1 1 calc R . .
H31C H 1.4649 0.5105 0.4235 0.060 Uiso 1 1 calc R . .
C41 C 0.8104(2) -0.1606(2) 0.41552(18) 0.0354(6) Uani 1 1 d . . .
H41A H 0.7120 -0.2134 0.3931 0.053 Uiso 1 1 calc R . .
H41B H 0.8385 -0.1452 0.4866 0.053 Uiso 1 1 calc R . .
H41C H 0.8452 -0.2105 0.3794 0.053 Uiso 1 1 calc R . .
C110 C 0.5030(2) 0.1471(2) 0.36809(16) 0.0288(5) Uani 1 1 d . . .
H110 H 0.5774 0.2202 0.4199 0.035 Uiso 1 1 calc R . .
C111 C 0.3787(2) 0.1326(2) 0.35457(18) 0.0333(5) Uani 1 1 d . . .
H111 H 0.3682 0.1979 0.3963 0.040 Uiso 1 1 calc R . .
C112 C 0.2690(2) 0.0237(3) 0.28073(18) 0.0376(6) Uani 1 1 d . . .
H112 H 0.1846 0.0160 0.2713 0.045 Uiso 1 1 calc R . .
C113 C 0.2824(2) -0.0745(2) 0.22027(17) 0.0337(5) Uani 1 1 d . . .
H113 H 0.2060 -0.1515 0.1723 0.040 Uiso 1 1 calc R . .
C114 C 0.4061(2) -0.0603(2) 0.23000(15) 0.0280(5) Uani 1 1 d . . .
H114 H 0.4157 -0.1256 0.1873 0.034 Uiso 1 1 calc R . .
C210 C 1.1130(2) 0.3572(2) -0.06985(15) 0.0276(5) Uani 1 1 d . . .
H210 H 1.0918 0.2667 -0.0888 0.033 Uiso 1 1 calc R . .
C211 C 1.1103(2) 0.4191(2) -0.14026(16) 0.0317(5) Uani 1 1 d . . .
H211 H 1.0851 0.3704 -0.2085 0.038 Uiso 1 1 calc R . .
C212 C 1.1446(2) 0.5530(2) -0.11169(17) 0.0342(5) Uani 1 1 d . . .
H212 H 1.1413 0.5948 -0.1606 0.041 Uiso 1 1 calc R . .
C213 C 1.1838(2) 0.6264(2) -0.01142(16) 0.0307(5) Uani 1 1 d . . .
H213 H 1.2109 0.7189 0.0075 0.037 Uiso 1 1 calc R . .
C214 C 1.1833(2) 0.5650(2) 0.05958(15) 0.0254(5) Uani 1 1 d . . .
H214 H 1.2070 0.6138 0.1276 0.030 Uiso 1 1 calc R . .
N11 N 0.98265(16) 0.30776(16) 0.34780(11) 0.0207(4) Uani 1 1 d . . .
N12 N 0.87344(16) 0.17965(16) 0.33063(11) 0.0203(4) Uani 1 1 d . . .
N13 N 0.64339(17) 0.06344(18) 0.31106(13) 0.0247(4) Uani 1 1 d D . .
N21 N 0.94662(16) 0.07800(16) 0.16524(12) 0.0201(4) Uani 1 1 d . . .
N22 N 1.05387(16) 0.20737(16) 0.18203(12) 0.0203(4) Uani 1 1 d . . .
N23 N 1.14621(17) 0.37104(18) 0.10578(13) 0.0236(4) Uani 1 1 d D . .
O4 O 1.08520(13) 0.15587(13) 0.34931(9) 0.0214(3) Uani 1 1 d . . .
O11 O 1.23875(14) 0.41396(14) 0.47027(10) 0.0279(3) Uani 1 1 d . . .
O12 O 1.20389(14) 0.48549(13) 0.31139(10) 0.0232(3) Uani 1 1 d . . .
O13 O 1.32160(14) 0.35007(15) 0.31357(10) 0.0274(3) Uani 1 1 d . . .
O21 O 0.94688(14) -0.11096(14) 0.24974(10) 0.0259(3) Uani 1 1 d . . .
O22 O 0.73018(14) -0.09679(14) 0.21057(10) 0.0236(3) Uani 1 1 d . . .
O23 O 0.86153(14) -0.03454(14) 0.39737(10) 0.0258(3) Uani 1 1 d . . .
S1 S 0.78748(5) 0.34128(5) 0.35384(4) 0.02418(14) Uani 1 1 d . . .
S2 S 0.92548(5) 0.11435(5) -0.00267(4) 0.02352(14) Uani 1 1 d . . .
V1 V 1.17748(3) 0.33102(3) 0.35338(2) 0.02104(11) Uani 1 1 d . . .
V2 V 0.91646(3) 0.00418(3) 0.29247(2) 0.02015(11) Uani 1 1 d . . .
H13N H 0.643(2) -0.0078(19) 0.2788(16) 0.040(7) Uiso 1 1 d D . .
H23N H 1.185(2) 0.4263(19) 0.1672(12) 0.023(6) Uiso 1 1 d D . .
C51 C 0.495(5) 0.000(4) -0.009(4) 0.101(6) Uani 0.50 1 d PDU A -1
H51A H 0.5809 0.0086 -0.0106 0.151 Uiso 0.50 1 calc PR A -1
H51B H 0.4778 -0.0064 0.0556 0.151 Uiso 0.50 1 calc PR A -1
H51C H 0.4979 0.0799 -0.0194 0.151 Uiso 0.50 1 calc PR A -1
O5 O 0.3901(8) -0.1181(7) -0.0848(6) 0.143(3) Uani 0.50 1 d PDU A -1
H5 H 0.3172 -0.1219 -0.0864 0.214 Uiso 0.50 1 calc PR A -1

loop_
_atom_site_aniso_label
_atom_site_aniso_U_11
_atom_site_aniso_U_22
_atom_site_aniso_U_33
_atom_site_aniso_U_23
_atom_site_aniso_U_13
_atom_site_aniso_U_12
C11 0.0318(12) 0.0214(11) 0.0184(10) 0.0068(9) 0.0054(9) 0.0137(10)
C12 0.0305(12) 0.0231(11) 0.0150(10) 0.0072(8) 0.0056(9) 0.0131(10)
C13 0.0345(12) 0.0263(12) 0.0181(10) 0.0083(9) 0.0085(9) 0.0197(10)
C14 0.0508(15) 0.0267(12) 0.0222(11) 0.0071(10) 0.0102(10) 0.0236(12)
C15 0.0433(14) 0.0197(12) 0.0267(12) 0.0071(10) 0.0073(10) 0.0113(11)
C16 0.0294(12) 0.0247(12) 0.0276(12) 0.0097(10) 0.0092(10) 0.0103(10)
C17 0.0256(11) 0.0258(12) 0.0186(10) 0.0081(9) 0.0078(9) 0.0152(10)
C18 0.0265(11) 0.0248(11) 0.0185(10) 0.0079(9) 0.0078(9) 0.0159(10)
C19 0.0210(11) 0.0273(12) 0.0258(11) 0.0140(9) 0.0085(9) 0.0139(10)
C21 0.0234(11) 0.0208(11) 0.0277(12) 0.0041(9) 0.0048(9) 0.0147(10)
C22 0.0214(11) 0.0223(11) 0.0279(11) 0.0071(9) 0.0064(9) 0.0133(9)
C23 0.0290(12) 0.0300(12) 0.0221(11) 0.0047(9) 0.0056(9) 0.0163(10)
C24 0.0326(13) 0.0308(13) 0.0306(13) -0.0011(10) 0.0018(10) 0.0124(11)
C25 0.0242(12) 0.0251(12) 0.0392(14) 0.0003(11) 0.0035(10) 0.0059(10)
C26 0.0256(12) 0.0263(12) 0.0359(13) 0.0103(10) 0.0118(10) 0.0127(10)
C27 0.0244(11) 0.0246(11) 0.0224(11) 0.0068(9) 0.0071(9) 0.0167(10)
C28 0.0212(11) 0.0225(11) 0.0225(11) 0.0069(9) 0.0079(9) 0.0135(9)
C29 0.0221(11) 0.0250(11) 0.0239(11) 0.0095(9) 0.0081(9) 0.0124(10)
C31 0.0214(12) 0.0441(15) 0.0409(14) 0.0114(12) 0.0103(11) 0.0083(11)
C41 0.0406(14) 0.0272(13) 0.0390(14) 0.0184(11) 0.0148(11) 0.0145(11)
C110 0.0285(12) 0.0292(12) 0.0339(12) 0.0120(10) 0.0119(10) 0.0175(11)
C111 0.0376(14) 0.0378(14) 0.0459(14) 0.0231(12) 0.0235(12) 0.0287(12)
C112 0.0287(13) 0.0485(16) 0.0487(15) 0.0259(13) 0.0151(11) 0.0248(13)
C113 0.0264(12) 0.0394(14) 0.0328(13) 0.0160(11) 0.0036(10) 0.0149(11)
C114 0.0301(12) 0.0298(13) 0.0278(12) 0.0127(10) 0.0092(10) 0.0169(11)
C210 0.0310(12) 0.0253(12) 0.0242(11) 0.0091(9) 0.0076(9) 0.0129(10)
C211 0.0371(13) 0.0316(13) 0.0195(11) 0.0082(10) 0.0068(10) 0.0136(11)
C212 0.0363(14) 0.0382(14) 0.0323(13) 0.0206(11) 0.0100(11) 0.0190(12)
C213 0.0334(13) 0.0240(12) 0.0353(13) 0.0106(10) 0.0095(10) 0.0151(11)
C214 0.0244(11) 0.0253(12) 0.0213(11) 0.0049(9) 0.0044(9) 0.0109(10)
N11 0.0233(9) 0.0196(9) 0.0197(9) 0.0073(7) 0.0070(7) 0.0112(8)
N12 0.0197(9) 0.0197(9) 0.0221(9) 0.0071(7) 0.0071(7) 0.0104(8)
N13 0.0210(10) 0.0216(10) 0.0324(10) 0.0062(8) 0.0088(8) 0.0125(8)
N21 0.0198(9) 0.0195(9) 0.0217(9) 0.0064(7) 0.0072(7) 0.0105(8)
N22 0.0201(9) 0.0207(9) 0.0218(9) 0.0081(7) 0.0069(7) 0.0113(8)
N23 0.0269(10) 0.0227(10) 0.0180(9) 0.0061(8) 0.0042(8) 0.0115(8)
O4 0.0221(7) 0.0240(8) 0.0217(7) 0.0092(6) 0.0067(6) 0.0139(7)
O11 0.0250(8) 0.0280(8) 0.0254(8) 0.0086(7) 0.0042(6) 0.0108(7)
O12 0.0261(8) 0.0200(8) 0.0230(7) 0.0064(6) 0.0079(6) 0.0117(7)
O13 0.0214(8) 0.0299(8) 0.0324(8) 0.0122(7) 0.0100(6) 0.0132(7)
O21 0.0278(8) 0.0243(8) 0.0300(8) 0.0093(6) 0.0085(6) 0.0164(7)
O22 0.0235(8) 0.0228(8) 0.0250(8) 0.0059(6) 0.0077(6) 0.0131(7)
O23 0.0288(8) 0.0232(8) 0.0267(8) 0.0116(6) 0.0109(6) 0.0127(7)
S1 0.0258(3) 0.0228(3) 0.0286(3) 0.0084(2) 0.0092(2) 0.0157(2)
S2 0.0257(3) 0.0229(3) 0.0203(3) 0.0067(2) 0.0043(2) 0.0122(2)
V1 0.0198(2) 0.0218(2) 0.0219(2) 0.00811(15) 0.00605(15) 0.01078(17)
V2 0.0215(2) 0.0198(2) 0.0223(2) 0.00802(15) 0.00770(15) 0.01230(17)
C51 0.134(9) 0.133(6) 0.098(16) 0.066(6) 0.057(7) 0.099(5)
O5 0.122(6) 0.113(6) 0.168(7) 0.060(5) 0.053(5) 0.036(4)

loop_
_atom_type_symbol
_atom_type_description
_atom_type_scat_dispersion_real
_atom_type_scat_dispersion_imag
_atom_type_scat_source
C C 0.0033 0.0016 'International Tables Vol C Tables 4.2.6.8 and 6.1.1.4'
H H 0.0000 0.0000 'International Tables Vol C Tables 4.2.6.8 and 6.1.1.4'
N N 0.0061 0.0033 'International Tables Vol C Tables 4.2.6.8 and 6.1.1.4'
O O 0.0106 0.0060 'International Tables Vol C Tables 4.2.6.8 and 6.1.1.4'
S S 0.1246 0.1234 'International Tables Vol C Tables 4.2.6.8 and 6.1.1.4'
V V 0.3005 0.5294 'International Tables Vol C Tables 4.2.6.8 and 6.1.1.4'

loop_
_geom_angle_atom_site_label_1
_geom_angle_atom_site_label_2
_geom_angle_atom_site_label_3
_geom_angle
_geom_angle_site_symmetry_1
_geom_angle_site_symmetry_3
_geom_angle_publ_flag
O12 C11 C16 119.92(19) . . ?
O12 C11 C12 121.98(19) . . ?
C16 C11 C12 118.05(19) . . ?
C11 C12 C13 119.41(19) . . ?
C11 C12 C17 118.53(18) . . ?
C13 C12 C17 122.06(19) . . ?
C14 C13 C12 121.7(2) . . ?
C14 C13 H13 119.2 . . ?
C12 C13 H13 119.2 . . ?
C13 C14 C15 118.8(2) . . ?
C13 C14 H14 120.6 . . ?
C15 C14 H14 120.6 . . ?
C14 C15 C16 121.1(2) . . ?
C14 C15 H15 119.5 . . ?
C16 C15 H15 119.5 . . ?
C15 C16 C11 120.9(2) . . ?
C15 C16 H16 119.5 . . ?
C11 C16 H16 119.5 . . ?
N11 C17 C12 124.43(19) . . ?
N11 C17 S1 112.02(16) . . ?
C12 C17 S1 123.55(15) . . ?
N12 C18 N13 120.98(18) . . ?
N12 C18 S1 113.56(15) . . ?
N13 C18 S1 125.44(15) . . ?
C114 C19 N13 118.87(18) . . ?
C114 C19 C110 120.61(19) . . ?
N13 C19 C110 120.51(19) . . ?
O22 C21 C22 122.67(19) . . ?
O22 C21 C26 119.72(18) . . ?
C22 C21 C26 117.55(19) . . ?
C21 C22 C23 119.27(19) . . ?
C21 C22 C27 118.16(18) . . ?
C23 C22 C27 122.36(18) . . ?
C24 C23 C22 121.8(2) . . ?
C24 C23 H23 119.1 . . ?
C22 C23 H23 119.1 . . ?
C23 C24 C25 119.4(2) . . ?
C23 C24 H24 120.3 . . ?
C25 C24 H24 120.3 . . ?
C24 C25 C26 120.3(2) . . ?
C24 C25 H25 119.9 . . ?
C26 C25 H25 119.9 . . ?
C25 C26 C21 121.7(2) . . ?
C25 C26 H26 119.1 . . ?
C21 C26 H26 119.1 . . ?
N21 C27 C22 125.10(18) . . ?
N21 C27 S2 111.76(15) . . ?
C22 C27 S2 123.06(15) . . ?
N22 C28 N23 119.87(18) . . ?
N22 C28 S2 113.81(15) . . ?
N23 C28 S2 126.26(15) . . ?
C214 C29 N23 117.54(18) . . ?
C214 C29 C210 120.72(19) . . ?
N23 C29 C210 121.74(19) . . ?
O13 C31 H31A 109.5 . . ?
O13 C31 H31B 109.5 . . ?
H31A C31 H31B 109.5 . . ?
O13 C31 H31C 109.5 . . ?
H31A C31 H31C 109.5 . . ?
H31B C31 H31C 109.5 . . ?
O23 C41 H41A 109.5 . . ?
O23 C41 H41B 109.5 . . ?
H41A C41 H41B 109.5 . . ?
O23 C41 H41C 109.5 . . ?
H41A C41 H41C 109.5 . . ?
H41B C41 H41C 109.5 . . ?
C111 C110 C19 118.4(2) . . ?
C111 C110 H110 120.8 . . ?
C19 C110 H110 120.8 . . ?
C110 C111 C112 120.8(2) . . ?
C110 C111 H111 119.6 . . ?
C112 C111 H111 119.6 . . ?
C111 C112 C113 120.2(2) . . ?
C111 C112 H112 119.9 . . ?
C113 C112 H112 119.9 . . ?
C114 C113 C112 120.2(2) . . ?
C114 C113 H113 119.9 . . ?
C112 C113 H113 119.9 . . ?
C113 C114 C19 119.7(2) . . ?
C113 C114 H114 120.1 . . ?
C19 C114 H114 120.1 . . ?
C211 C210 C29 119.0(2) . . ?
C211 C210 H210 120.5 . . ?
C29 C210 H210 120.5 . . ?
C210 C211 C212 120.1(2) . . ?
C210 C211 H211 119.9 . . ?
C212 C211 H211 119.9 . . ?
C211 C212 C213 120.5(2) . . ?
C211 C212 H212 119.8 . . ?
C213 C212 H212 119.8 . . ?
C214 C213 C212 120.1(2) . . ?
C214 C213 H213 119.9 . . ?
C212 C213 H213 119.9 . . ?
C213 C214 C29 119.46(19) . . ?
C213 C214 H214 120.3 . . ?
C29 C214 H214 120.3 . . ?
C17 N11 N12 115.13(17) . . ?
C17 N11 V1 127.15(14) . . ?
N12 N11 V1 117.71(12) . . ?
C18 N12 N11 111.68(16) . . ?
C18 N12 V2 132.97(14) . . ?
N11 N12 V2 115.02(11) . . ?
C18 N13 C19 125.95(17) . . ?
C18 N13 H13N 112.6(16) . . ?
C19 N13 H13N 116.7(16) . . ?
C27 N21 N22 115.71(16) . . ?
C27 N21 V2 127.02(14) . . ?
N22 N21 V2 117.12(12) . . ?
C28 N22 N21 111.14(16) . . ?
C28 N22 V1 133.00(13) . . ?
N21 N22 V1 115.04(11) . . ?
C28 N23 C29 126.45(18) . . ?
C28 N23 H23N 112.0(14) . . ?
C29 N23 H23N 116.7(14) . . ?
V1 O4 V2 138.66(8) . . ?
C11 O12 V1 126.81(12) . . ?
C31 O13 V1 124.27(14) . . ?
C21 O22 V2 129.55(12) . . ?
C41 O23 V2 126.49(13) . . ?
C17 S1 C18 87.59(10) . . ?
C27 S2 C28 87.48(10) . . ?
O11 V1 O13 103.16(7) . . ?
O11 V1 O4 104.10(7) . . ?
O13 V1 O4 103.10(7) . . ?
O11 V1 O12 95.40(7) . . ?
O13 V1 O12 88.44(6) . . ?
O4 V1 O12 154.19(6) . . ?
O11 V1 N11 94.46(7) . . ?
O13 V1 N11 159.36(6) . . ?
O4 V1 N11 82.56(6) . . ?
O12 V1 N11 79.18(6) . . ?
O11 V1 N22 170.73(7) . . ?
O13 V1 N22 85.88(6) . . ?
O4 V1 N22 75.37(6) . . ?
O12 V1 N22 82.66(6) . . ?
N11 V1 N22 76.28(6) . . ?
O21 V2 O23 102.50(7) . . ?
O21 V2 O4 102.83(7) . . ?
O23 V2 O4 101.88(6) . . ?
O21 V2 O22 95.64(7) . . ?
O23 V2 O22 91.41(6) . . ?
O4 V2 O22 154.16(6) . . ?
O21 V2 N21 93.18(7) . . ?
O23 V2 N21 162.61(6) . . ?
O4 V2 N21 81.60(6) . . ?
O22 V2 N21 79.46(6) . . ?
O21 V2 N12 170.88(6) . . ?
O23 V2 N12 86.34(6) . . ?
O4 V2 N12 77.18(6) . . ?
O22 V2 N12 81.74(6) . . ?
N21 V2 N12 77.77(6) . . ?
C51 O5 H5 109.5 . . ?

loop_
_geom_bond_atom_site_label_1
_geom_bond_atom_site_label_2
_geom_bond_distance
_geom_bond_site_symmetry_2
_geom_bond_publ_flag
C11 O12 1.353(2) . ?
C11 C16 1.398(3) . ?
C11 C12 1.414(3) . ?
C12 C13 1.415(3) . ?
C12 C17 1.453(3) . ?
C13 C14 1.369(3) . ?
C13 H13 0.9500 . ?
C14 C15 1.385(3) . ?
C14 H14 0.9500 . ?
C15 C16 1.396(3) . ?
C15 H15 0.9500 . ?
C16 H16 0.9500 . ?
C17 N11 1.315(3) . ?
C17 S1 1.743(2) . ?
C18 N12 1.316(2) . ?
C18 N13 1.346(3) . ?
C18 S1 1.754(2) . ?
C19 C114 1.390(3) . ?
C19 N13 1.418(3) . ?
C19 C110 1.422(3) . ?
C21 O22 1.349(2) . ?
C21 C22 1.406(3) . ?
C21 C26 1.416(3) . ?
C22 C23 1.426(3) . ?
C22 C27 1.458(3) . ?
C23 C24 1.369(3) . ?
C23 H23 0.9500 . ?
C24 C25 1.384(3) . ?
C24 H24 0.9500 . ?
C25 C26 1.393(3) . ?
C25 H25 0.9500 . ?
C26 H26 0.9500 . ?
C27 N21 1.319(3) . ?
C27 S2 1.733(2) . ?
C28 N22 1.304(2) . ?
C28 N23 1.352(3) . ?
C28 S2 1.767(2) . ?
C29 C214 1.397(3) . ?
C29 N23 1.400(3) . ?
C29 C210 1.412(3) . ?
C31 O13 1.425(3) . ?
C31 H31A 0.9800 . ?
C31 H31B 0.9800 . ?
C31 H31C 0.9800 . ?
C41 O23 1.417(3) . ?
C41 H41A 0.9800 . ?
C41 H41B 0.9800 . ?
C41 H41C 0.9800 . ?
C110 C111 1.381(3) . ?
C110 H110 0.9500 . ?
C111 C112 1.388(3) . ?
C111 H111 0.9500 . ?
C112 C113 1.395(3) . ?
C112 H112 0.9500 . ?
C113 C114 1.377(3) . ?
C113 H113 0.9500 . ?
C114 H114 0.9500 . ?
C210 C211 1.376(3) . ?
C210 H210 0.9500 . ?
C211 C212 1.393(3) . ?
C211 H211 0.9500 . ?
C212 C213 1.399(3) . ?
C212 H212 0.9500 . ?
C213 C214 1.372(3) . ?
C213 H213 0.9500 . ?
C214 H214 0.9500 . ?
N11 N12 1.375(2) . ?
N11 V1 2.1772(17) . ?
N12 V2 2.3689(16) . ?
N13 H13N 0.880(16) . ?
N21 N22 1.377(2) . ?
N21 V2 2.1783(16) . ?
N22 V1 2.4154(17) . ?
N23 H23N 0.883(15) . ?
O4 V1 1.8047(14) . ?
O4 V2 1.8339(15) . ?
O11 V1 1.6170(14) . ?
O12 V1 1.9525(14) . ?
O13 V1 1.7900(14) . ?
O21 V2 1.6104(14) . ?
O22 V2 1.9668(15) . ?
O23 V2 1.7672(13) . ?
C51 O5 1.42(2) . ?
C51 H51A 0.9800 . ?
C51 H51B 0.9800 . ?
C51 H51C 0.9800 . ?
O5 H5 0.8400 . ?
